data_7700746
loop_
_publ_author_name
'Sanz, Corey A.'
'Patrick, Brian O.'
'Hicks, Robin G.'

_publ_section_title
;
 Synthesis and redox chemistry of Pd(ii) complexes of a pincer verdazyl
 ligand.
;
_journal_issue 33
_journal_name_full 'Dalton transactions (Cambridge, England : 2003)'
_journal_page_first 12674
_journal_page_last 12683
_journal_paper_doi 10.1039/c9dt02549a
_journal_volume 48
_journal_year 2019
_chemical_formula_moiety 'C15 H15 Cl N6 O Pd, B F4'
_chemical_formula_sum 'C15 H15 B Cl F4 N6 O Pd'
_chemical_formula_weight 523.99
_space_group_crystal_system monoclinic
_space_group_IT_number 14
_space_group_name_Hall '-P 2yn'
_space_group_name_H-M_alt 'P 1 21/n 1'
_symmetry_space_group_name_Hall '-P 2yn'
_symmetry_space_group_name_H-M 'P 1 21/n 1'
_atom_sites_solution_hydrogens geom
_atom_sites_solution_primary dual
_audit_creation_date 2016-09-23
_audit_creation_method
;
Olex2 1.2
(compiled 2016.09.09 svn.r3337 for OlexSys, GUI svn.r5227)
;
_audit_update_record
;
2019-05-15 deposited with the CCDC.    2019-08-05 downloaded from the CCDC.
;
_cell_angle_alpha 90
_cell_angle_beta 100.721(3)
_cell_angle_gamma 90
_cell_formula_units_Z 4
_cell_length_a 8.6741(4)
_cell_length_b 15.7852(8)
_cell_length_c 14.5177(7)
_cell_measurement_reflns_used 9269
_cell_measurement_temperature 90(2)
_cell_measurement_theta_max 29.978
_cell_measurement_theta_min 2.546
_cell_volume 1953.10(16)
_computing_cell_refinement 'SAINT v8.37A (Bruker, 2015)'
_computing_data_reduction 'SAINT v8.37A (Bruker, 2015)'
_computing_molecular_graphics 'Olex2 (Dolomanov et al., 2009)'
_computing_publication_material 'Olex2 (Dolomanov et al., 2009)'
_computing_structure_refinement 'ShelXL (Sheldrick, 2015)'
_computing_structure_solution 'ShelXT (Sheldrick, 2015)'
_diffrn_ambient_temperature 90
_diffrn_measured_fraction_theta_full 1.000
_diffrn_measured_fraction_theta_max 0.993
_diffrn_measurement_device_type 'Bruker APEX-II CCD'
_diffrn_measurement_method '\f and \w scans'
_diffrn_radiation_type MoK\a
_diffrn_radiation_wavelength 0.71073
_diffrn_reflns_av_R_equivalents 0.0492
_diffrn_reflns_av_unetI/netI 0.0450
_diffrn_reflns_Laue_measured_fraction_full 1.000
_diffrn_reflns_Laue_measured_fraction_max 0.993
_diffrn_reflns_limit_h_max 11
_diffrn_reflns_limit_h_min -12
_diffrn_reflns_limit_k_max 22
_diffrn_reflns_limit_k_min -21
_diffrn_reflns_limit_l_max 20
_diffrn_reflns_limit_l_min -20
_diffrn_reflns_number 24257
_diffrn_reflns_point_group_measured_fraction_full 1.000
_diffrn_reflns_point_group_measured_fraction_max 0.993
_diffrn_reflns_theta_full 25.242
_diffrn_reflns_theta_max 30.060
_diffrn_reflns_theta_min 2.546
_diffrn_standards_number 0
_exptl_absorpt_coefficient_mu 1.143
_exptl_absorpt_correction_T_max 0.9774
_exptl_absorpt_correction_T_min 0.7957
_exptl_absorpt_correction_type multi-scan
_exptl_absorpt_process_details
;
SADABS-2014/5 (Bruker,2014/5) was used for absorption correction.
wR2(int) was 0.1338 before and 0.0505 after correction.
The Ratio of minimum to maximum transmission is 0.8141.
The \l/2 correction factor is Not present.
;
_exptl_crystal_colour green
_exptl_crystal_density_diffrn 1.782
_exptl_crystal_description needle
_exptl_crystal_F_000 1036
_exptl_crystal_size_max 0.6
_exptl_crystal_size_mid 0.04
_exptl_crystal_size_min 0.02
_refine_diff_density_max 1.037
_refine_diff_density_min -0.554
_refine_diff_density_rms 0.104
_refine_ls_extinction_method none
_refine_ls_goodness_of_fit_ref 1.028
_refine_ls_hydrogen_treatment constr
_refine_ls_matrix_type full
_refine_ls_number_parameters 264
_refine_ls_number_reflns 5692
_refine_ls_number_restraints 0
_refine_ls_restrained_S_all 1.028
_refine_ls_R_factor_all 0.0533
_refine_ls_R_factor_gt 0.0390
_refine_ls_shift/su_max 0.001
_refine_ls_shift/su_mean 0.000
_refine_ls_structure_factor_coef Fsqd
_refine_ls_weighting_details 'w=1/[\s^2^(Fo^2^)+(0.0447P)^2^+1.3650P] where P=(Fo^2^+2Fc^2^)/3'
_refine_ls_weighting_scheme calc
_refine_ls_wR_factor_gt 0.0901
_refine_ls_wR_factor_ref 0.0958
_reflns_Friedel_coverage 0.000
_reflns_number_gt 4622
_reflns_number_total 5692
_reflns_threshold_expression 'I > 2\s(I)'
_cod_data_source_file c9dt02549a2.cif
_cod_data_source_block rh188
_cod_depositor_comments 'Adding full bibliography for 7700743--7700746.cif.'
_cod_database_code 7700746
_shelx_space_group_comment
;
The symmetry employed for this shelxl refinement is uniquely defined
by the following loop, which should always be used as a source of
symmetry information in preference to the above space-group names.
They are only intended as comments.
;
_shelx_estimated_absorpt_t_max 0.977
_shelx_estimated_absorpt_t_min 0.547
_olex2_refinement_description
;
1. Fixed Uiso
 At 1.2 times of:
  All C(H) groups
 At 1.5 times of:
  All C(H,H,H) groups
2.a Ternary CH refined with riding coordinates:
 C3(H3)
2.b Aromatic/amide H refined with riding coordinates:
 C7(H7), C8(H8), C9(H9), C10(H10), C12(H12), C13(H13), C14(H14), C15(H15)
2.c Idealised Me refined as rotating group:
 C4(H4A,H4B,H4C), C5(H5A,H5B,H5C)
;
_shelx_shelxl_version_number 2014/7
_olex2_submission_special_instructions 'No special instructions were received'

loop_
_space_group_symop_operation_xyz
'x, y, z'
'-x+1/2, y+1/2, -z+1/2'
'-x, -y, -z'
'x-1/2, -y-1/2, z-1/2'

loop_
_atom_site_label
_atom_site_type_symbol
_atom_site_fract_x
_atom_site_fract_y
_atom_site_fract_z
_atom_site_U_iso_or_equiv
_atom_site_adp_type
_atom_site_occupancy
_atom_site_site_symmetry_order
_atom_site_calc_flag
_atom_site_refinement_flags_posn
Pd1 Pd 0.38123(2) 0.58011(2) 0.51717(2) 0.01985(7) Uani 1 1 d .
Cl1 Cl 0.28534(8) 0.58727(5) 0.35865(5) 0.02714(15) Uani 1 1 d .
O1 O 0.4336(3) 0.45475(15) 0.84808(16) 0.0371(5) Uani 1 1 d .
N1 N 0.5882(3) 0.56841(14) 0.82924(16) 0.0223(5) Uani 1 1 d .
N2 N 0.6400(3) 0.63024(15) 0.77676(17) 0.0244(5) Uani 1 1 d .
N3 N 0.4637(3) 0.57466(13) 0.64934(16) 0.0192(4) Uani 1 1 d .
N4 N 0.4135(3) 0.51272(14) 0.70097(16) 0.0209(4) Uani 1 1 d .
N5 N 0.5334(3) 0.68076(15) 0.52965(16) 0.0220(5) Uani 1 1 d .
N6 N 0.2597(3) 0.47979(14) 0.55515(16) 0.0207(4) Uani 1 1 d .
C1 C 0.4753(3) 0.50790(17) 0.79717(19) 0.0215(5) Uani 1 1 d .
C2 C 0.5737(3) 0.62957(17) 0.68712(19) 0.0212(5) Uani 1 1 d .
C3 C 0.6575(4) 0.57249(19) 0.9308(2) 0.0307(7) Uani 1 1 d .
H3 H 0.6041 0.5295 0.9646 0.037 Uiso 1 1 calc R
C4 C 0.8321(4) 0.5496(3) 0.9434(3) 0.0556(12) Uani 1 1 d .
H4A H 0.8437 0.4960 0.9115 0.083 Uiso 1 1 calc GR
H4B H 0.8760 0.5438 1.0104 0.083 Uiso 1 1 calc GR
H4C H 0.8880 0.5945 0.9165 0.083 Uiso 1 1 calc GR
C5 C 0.6306(4) 0.6597(2) 0.9690(2) 0.0372(8) Uani 1 1 d .
H5A H 0.6865 0.7022 0.9386 0.056 Uiso 1 1 calc GR
H5B H 0.6699 0.6607 1.0368 0.056 Uiso 1 1 calc GR
H5C H 0.5181 0.6725 0.9563 0.056 Uiso 1 1 calc GR
C6 C 0.6126(3) 0.69190(18) 0.61929(19) 0.0227(5) Uani 1 1 d .
C7 C 0.7229(3) 0.75450(18) 0.6440(2) 0.0244(5) Uani 1 1 d .
H7 H 0.7766 0.7603 0.7069 0.029 Uiso 1 1 calc R
C8 C 0.7538(4) 0.80915(19) 0.5742(2) 0.0286(6) Uani 1 1 d .
H8 H 0.8296 0.8529 0.5887 0.034 Uiso 1 1 calc R
C9 C 0.6720(4) 0.7986(2) 0.4830(2) 0.0286(6) Uani 1 1 d .
H9 H 0.6911 0.8356 0.4347 0.034 Uiso 1 1 calc R
C10 C 0.5631(3) 0.73445(18) 0.4629(2) 0.0241(6) Uani 1 1 d .
H10 H 0.5076 0.7279 0.4004 0.029 Uiso 1 1 calc R
C11 C 0.2958(3) 0.45996(17) 0.64835(19) 0.0209(5) Uani 1 1 d .
C12 C 0.2218(3) 0.39508(18) 0.6873(2) 0.0251(6) Uani 1 1 d .
H12 H 0.2497 0.3818 0.7520 0.030 Uiso 1 1 calc R
C13 C 0.1057(3) 0.35003(18) 0.6287(2) 0.0265(6) Uani 1 1 d .
H13 H 0.0521 0.3055 0.6536 0.032 Uiso 1 1 calc R
C14 C 0.0675(3) 0.36956(18) 0.5340(2) 0.0250(6) Uani 1 1 d .
H14 H -0.0119 0.3388 0.4937 0.030 Uiso 1 1 calc R
C15 C 0.1469(3) 0.43450(17) 0.4993(2) 0.0237(6) Uani 1 1 d .
H15 H 0.1216 0.4477 0.4344 0.028 Uiso 1 1 calc R
F1 F 0.1028(3) 0.61055(15) 0.67380(16) 0.0529(6) Uani 1 1 d .
F2 F 0.2899(2) 0.65398(13) 0.79456(12) 0.0363(4) Uani 1 1 d .
F3 F 0.2442(3) 0.72906(15) 0.66005(18) 0.0658(7) Uani 1 1 d .
F4 F 0.0641(2) 0.73050(14) 0.75474(14) 0.0448(5) Uani 1 1 d .
B1 B 0.1745(4) 0.6816(2) 0.7203(2) 0.0313(8) Uani 1 1 d .

loop_
_atom_site_aniso_label
_atom_site_aniso_U_11
_atom_site_aniso_U_22
_atom_site_aniso_U_33
_atom_site_aniso_U_23
_atom_site_aniso_U_13
_atom_site_aniso_U_12
Pd1 0.02122(11) 0.01954(11) 0.01905(10) -0.00046(8) 0.00440(7) 0.00034(8)
Cl1 0.0260(3) 0.0340(4) 0.0209(3) 0.0018(3) 0.0029(2) 0.0018(3)
O1 0.0445(14) 0.0318(12) 0.0316(12) 0.0046(10) -0.0017(10) -0.0091(10)
N1 0.0226(11) 0.0208(11) 0.0219(11) 0.0021(9) 0.0003(9) -0.0004(9)
N2 0.0237(11) 0.0229(12) 0.0271(12) 0.0014(9) 0.0061(9) -0.0012(9)
N3 0.0212(10) 0.0139(10) 0.0232(10) 0.0009(8) 0.0059(8) -0.0013(8)
N4 0.0226(11) 0.0185(11) 0.0219(11) 0.0001(9) 0.0049(9) -0.0019(9)
N5 0.0220(11) 0.0214(11) 0.0235(11) -0.0010(9) 0.0065(9) 0.0002(9)
N6 0.0218(11) 0.0184(11) 0.0216(11) 0.0002(9) 0.0037(9) 0.0021(9)
C1 0.0235(13) 0.0178(12) 0.0219(12) 0.0017(10) 0.0011(10) 0.0000(10)
C2 0.0207(12) 0.0212(13) 0.0217(12) -0.0009(10) 0.0038(10) -0.0002(10)
C3 0.0344(16) 0.0293(15) 0.0226(13) 0.0042(12) -0.0096(12) -0.0015(13)
C4 0.041(2) 0.041(2) 0.070(3) -0.0021(19) -0.027(2) 0.0093(17)
C5 0.051(2) 0.0329(17) 0.0231(15) -0.0018(12) -0.0045(14) -0.0008(15)
C6 0.0243(13) 0.0212(13) 0.0242(13) 0.0015(10) 0.0083(11) 0.0014(10)
C7 0.0251(13) 0.0231(13) 0.0255(13) -0.0019(11) 0.0061(11) 0.0006(11)
C8 0.0308(15) 0.0225(14) 0.0344(16) -0.0001(12) 0.0109(12) -0.0035(12)
C9 0.0314(15) 0.0259(15) 0.0313(15) 0.0029(12) 0.0130(12) -0.0009(12)
C10 0.0321(14) 0.0216(13) 0.0217(13) 0.0013(10) 0.0126(11) 0.0042(11)
C11 0.0226(12) 0.0182(12) 0.0214(12) -0.0031(10) 0.0027(10) 0.0010(10)
C12 0.0300(14) 0.0205(13) 0.0250(13) 0.0000(11) 0.0053(11) -0.0013(11)
C13 0.0273(14) 0.0181(13) 0.0341(15) -0.0007(11) 0.0057(12) -0.0038(11)
C14 0.0233(13) 0.0199(13) 0.0308(15) -0.0029(11) 0.0028(11) -0.0006(10)
C15 0.0220(13) 0.0201(13) 0.0277(14) -0.0029(10) 0.0017(10) 0.0042(10)
F1 0.0440(12) 0.0504(13) 0.0535(13) -0.0279(11) -0.0183(10) 0.0098(10)
F2 0.0329(10) 0.0485(12) 0.0236(9) -0.0105(8) -0.0047(7) 0.0150(8)
F3 0.097(2) 0.0470(14) 0.0624(16) 0.0206(12) 0.0375(15) 0.0258(14)
F4 0.0351(10) 0.0558(13) 0.0388(11) -0.0194(10) -0.0057(8) 0.0208(9)
B1 0.0345(18) 0.0327(18) 0.0233(15) -0.0068(13) -0.0037(13) 0.0120(15)

loop_
_atom_type_symbol
_atom_type_description
_atom_type_scat_dispersion_real
_atom_type_scat_dispersion_imag
_atom_type_scat_source
C C 0.0033 0.0016 'International Tables Vol C Tables 4.2.6.8 and 6.1.1.4'
H H 0.0000 0.0000 'International Tables Vol C Tables 4.2.6.8 and 6.1.1.4'
B B 0.0013 0.0007 'International Tables Vol C Tables 4.2.6.8 and 6.1.1.4'
Cl Cl 0.1484 0.1585 'International Tables Vol C Tables 4.2.6.8 and 6.1.1.4'
F F 0.0171 0.0103 'International Tables Vol C Tables 4.2.6.8 and 6.1.1.4'
N N 0.0061 0.0033 'International Tables Vol C Tables 4.2.6.8 and 6.1.1.4'
O O 0.0106 0.0060 'International Tables Vol C Tables 4.2.6.8 and 6.1.1.4'
Pd Pd -0.9988 1.0072 'International Tables Vol C Tables 4.2.6.8 and 6.1.1.4'

loop_
_geom_angle_atom_site_label_1
_geom_angle_atom_site_label_2
_geom_angle_atom_site_label_3
_geom_angle
N3 Pd1 Cl1 179.31(7)
N3 Pd1 N5 80.36(9)
N3 Pd1 N6 79.04(9)
N5 Pd1 Cl1 99.05(7)
N6 Pd1 Cl1 101.55(7)
N6 Pd1 N5 159.39(9)
N2 N1 C1 126.2(2)
N2 N1 C3 114.1(2)
C1 N1 C3 119.6(2)
C2 N2 N1 114.6(2)
N4 N3 Pd1 119.18(17)
C2 N3 Pd1 119.22(18)
C2 N3 N4 121.5(2)
N3 N4 C1 119.2(2)
N3 N4 C11 113.5(2)
C1 N4 C11 127.3(2)
C6 N5 Pd1 112.67(18)
C10 N5 Pd1 129.0(2)
C10 N5 C6 118.3(2)
C11 N6 Pd1 114.31(18)
C15 N6 Pd1 127.04(19)
C15 N6 C11 118.6(2)
O1 C1 N1 122.9(3)
O1 C1 N4 122.7(3)
N1 C1 N4 114.4(2)
N2 C2 N3 124.0(3)
N2 C2 C6 122.7(2)
N3 C2 C6 113.3(2)
N1 C3 H3 108.6
N1 C3 C4 108.4(3)
N1 C3 C5 109.9(2)
C4 C3 H3 108.6
C5 C3 H3 108.6
C5 C3 C4 112.6(3)
C3 C4 H4A 109.5
C3 C4 H4B 109.5
C3 C4 H4C 109.5
H4A C4 H4B 109.5
H4A C4 H4C 109.5
H4B C4 H4C 109.5
C3 C5 H5A 109.5
C3 C5 H5B 109.5
C3 C5 H5C 109.5
H5A C5 H5B 109.5
H5A C5 H5C 109.5
H5B C5 H5C 109.5
N5 C6 C2 114.4(2)
N5 C6 C7 122.9(3)
C7 C6 C2 122.7(3)
C6 C7 H7 120.9
C6 C7 C8 118.3(3)
C8 C7 H7 120.9
C7 C8 H8 120.5
C9 C8 C7 119.0(3)
C9 C8 H8 120.5
C8 C9 H9 120.1
C10 C9 C8 119.8(3)
C10 C9 H9 120.1
N5 C10 C9 121.7(3)
N5 C10 H10 119.2
C9 C10 H10 119.2
N6 C11 N4 114.0(2)
N6 C11 C12 122.4(2)
C12 C11 N4 123.7(2)
C11 C12 H12 121.0
C11 C12 C13 117.9(3)
C13 C12 H12 121.0
C12 C13 H13 119.8
C12 C13 C14 120.4(3)
C14 C13 H13 119.8
C13 C14 H14 120.6
C15 C14 C13 118.9(3)
C15 C14 H14 120.6
N6 C15 C14 121.9(3)
N6 C15 H15 119.1
C14 C15 H15 119.1
F1 B1 F2 108.2(3)
F3 B1 F1 109.9(3)
F3 B1 F2 108.9(3)
F3 B1 F4 109.9(3)
F4 B1 F1 110.2(3)
F4 B1 F2 109.7(3)

loop_
_geom_bond_atom_site_label_1
_geom_bond_atom_site_label_2
_geom_bond_distance
Pd1 Cl1 2.2997(7)
Pd1 N3 1.921(2)
Pd1 N5 2.052(2)
Pd1 N6 2.034(2)
O1 C1 1.217(3)
N1 N2 1.365(3)
N1 C1 1.385(3)
N1 C3 1.487(4)
N2 C2 1.322(4)
N3 N4 1.352(3)
N3 C2 1.329(3)
N4 C1 1.402(3)
N4 C11 1.424(3)
N5 C6 1.365(4)
N5 C10 1.348(3)
N6 C11 1.367(3)
N6 C15 1.353(3)
C2 C6 1.475(4)
C3 H3 1.0000
C3 C4 1.534(5)
C3 C5 1.518(5)
C4 H4A 0.9800
C4 H4B 0.9800
C4 H4C 0.9800
C5 H5A 0.9800
C5 H5B 0.9800
C5 H5C 0.9800
C6 C7 1.376(4)
C7 H7 0.9500
C7 C8 1.394(4)
C8 H8 0.9500
C8 C9 1.391(4)
C9 H9 0.9500
C9 C10 1.379(4)
C10 H10 0.9500
C11 C12 1.384(4)
C12 H12 0.9500
C12 C13 1.387(4)
C13 H13 0.9500
C13 C14 1.388(4)
C14 H14 0.9500
C14 C15 1.381(4)
C15 H15 0.9500
F1 B1 1.395(4)
F2 B1 1.398(4)
F3 B1 1.374(5)
F4 B1 1.393(4)
